data_7213099
loop_
_publ_author_name
'Adamson, Jason'
'Coe, Benjamin J.'
'Grassam, Helen L.'
'Jeffery, John C.'
'Coles, Simon J.'
'Hursthouse, Michael B.'

_publ_section_title
;
 Reactions of 1,3-diethyl-2-thiobarbituric acid with aldehydes: formation
 of arylbis(1,3-diethyl-2-thiobarbitur-5-yl)methanes&#x200A;&#x2020; and
 crystallographic evidence for ground state polarisation in
 1,3-diethyl-5-[4-(dimethylamino)benzylidene]-2-thiobarbituric acid
;
_journal_issue 17
_journal_name_full 'Journal of the Chemical Society, Perkin Transactions 1'
_journal_page_first 2483
_journal_paper_doi 10.1039/a904015c
_journal_year 1999
_chemical_formula_sum 'C23 H28 N4 O4 S2'
_chemical_formula_weight 488.61
_space_group_IT_number 14
_symmetry_space_group_name_Hall '-P 2ybc'
_symmetry_space_group_name_H-M 'P 1 21/c 1'
_audit_creation_date 1999-05-11T16:40:14-00:00
_audit_creation_method 'WinGX routine CIF_UPDATE'
_cell_angle_alpha 90
_cell_angle_beta 92.23(2)
_cell_angle_gamma 90
_cell_formula_units_Z 4
_cell_length_a 8.9200(10)
_cell_length_b 9.8450(10)
_cell_length_c 26.8780(10)
_cell_measurement_temperature 293(2)
_cell_volume 2358.6(4)
_computing_structure_refinement 'SHELXL-97 (Sheldrick, 1997)'
_computing_structure_solution 'SHELXS-97 (Sheldrick, 1990)'
_diffrn_measured_fraction_theta_full 0.899
_diffrn_measured_fraction_theta_max 0.899
_diffrn_radiation_type MoK\a
_diffrn_radiation_wavelength 0.71073
_diffrn_reflns_av_R_equivalents 0.0549
_diffrn_reflns_limit_h_max 9
_diffrn_reflns_limit_h_min -9
_diffrn_reflns_limit_k_max 10
_diffrn_reflns_limit_k_min -10
_diffrn_reflns_limit_l_max 29
_diffrn_reflns_limit_l_min -29
_diffrn_reflns_number 22873
_diffrn_reflns_theta_full 23.24
_diffrn_reflns_theta_max 23.24
_diffrn_reflns_theta_min 5.11
_exptl_absorpt_coefficient_mu 0.264
_exptl_crystal_density_diffrn 1.376
_exptl_crystal_density_method 'not measured'
_exptl_crystal_F_000 1032
_refine_diff_density_max 0.161
_refine_diff_density_min -0.25
_refine_ls_extinction_method none
_refine_ls_goodness_of_fit_ref 1.111
_refine_ls_hydrogen_treatment mixed
_refine_ls_matrix_type full
_refine_ls_number_parameters 310
_refine_ls_number_reflns 3233
_refine_ls_number_restraints 0
_refine_ls_restrained_S_all 1.111
_refine_ls_R_factor_gt 0.042
_refine_ls_shift/su_max 0.284
_refine_ls_structure_factor_coef Fsqd
_refine_ls_weighting_details 'w=1/[\s^2^(Fo^2^)+(0.1000P)^2^+0.0000P] where P=(Fo^2^+2Fc^2^)/3'
_refine_ls_weighting_scheme calc
_refine_ls_wR_factor_ref 0.1399
_reflns_number_gt 2757
_reflns_number_total 3233
_reflns_threshold_expression >2sigma(I)
_cod_data_source_file 904015csup1.cif
_cod_data_source_block s92
_cod_depositor_comments
;
The following automatic conversions were performed:

'_refine_ls_weighting_scheme' value 'calc
w=1/[\s^2^(Fo^2^)+(0.1000P)^2^+0.0000P] where P=(Fo^2^+2Fc^2^)/3' was
changed to 'calc'. New tag '_refine_ls_weighting_details' was
created. The value of the new tag was set to
'w=1/[\s^2^(Fo^2^)+(0.1000P)^2^+0.0000P] where P=(Fo^2^+2Fc^2^)/3'.

Automatic conversion script
Id: cif_fix_values 3143 2015-03-26 13:38:13Z robertas 
;
_cod_database_code 7213099

loop_
_symmetry_equiv_pos_as_xyz
'x, y, z'
'-x, y+1/2, -z+1/2'
'-x, -y, -z'
'x, -y-1/2, z-1/2'

loop_
_atom_site_label
_atom_site_type_symbol
_atom_site_fract_x
_atom_site_fract_y
_atom_site_fract_z
_atom_site_U_iso_or_equiv
_atom_site_adp_type
_atom_site_occupancy
_atom_site_calc_flag
_atom_site_refinement_flags
S1 S 0.03744(9) 0.93579(7) 0.18012(3) 0.0659(3) Uani 1 d .
S2 S 0.00771(8) 1.74802(8) -0.04498(3) 0.0627(3) Uani 1 d .
O1 O 0.36964(17) 1.29361(17) 0.11935(6) 0.0464(4) Uani 1 d .
O2 O -0.08158(17) 1.42358(18) 0.18947(7) 0.0517(5) Uani 1 d .
O3 O 0.37190(16) 1.50209(17) 0.06422(6) 0.0463(4) Uani 1 d .
O4 O -0.09239(16) 1.62268(17) 0.12811(6) 0.0489(5) Uani 1 d .
HA H -0.069(5) 1.518(5) 0.1643(19) 0.157(17) Uiso 1 d .
HB H 0.370(5) 1.412(5) 0.0927(18) 0.141(14) Uiso 1 d .
N1 N 0.2132(2) 1.13790(18) 0.15128(7) 0.0412(5) Uani 1 d .
N2 N -0.0094(2) 1.2030(2) 0.18766(7) 0.0437(5) Uani 1 d .
N3 N 0.19715(19) 1.61798(18) 0.01738(7) 0.0386(5) Uani 1 d .
N4 N -0.03586(19) 1.67342(18) 0.04866(7) 0.0395(5) Uani 1 d .
C1 C 0.1997(2) 1.5240(2) 0.15515(8) 0.0347(5) Uani 1 d .
H1 H 0.133 1.5718 0.1774 0.042 Uiso 1 calc R
C2 C 0.3586(2) 1.5630(2) 0.17418(8) 0.0359(5) Uani 1 d .
C3 C 0.4241(3) 1.6824(3) 0.15875(11) 0.0534(7) Uani 1 d .
H3 H 0.374 1.7365 0.1351 0.064 Uiso 1 calc R
C4 C 0.5632(3) 1.7220(3) 0.17810(12) 0.0632(8) Uani 1 d .
H4 H 0.6052 1.8029 0.1674 0.076 Uiso 1 calc R
C5 C 0.6400(3) 1.6447(3) 0.21256(11) 0.0587(8) Uani 1 d .
H5 H 0.7338 1.6719 0.2252 0.07 Uiso 1 calc R
C6 C 0.5765(3) 1.5263(3) 0.22835(10) 0.0576(7) Uani 1 d .
H6 H 0.6276 1.4727 0.2519 0.069 Uiso 1 calc R
C7 C 0.4368(3) 1.4859(3) 0.20945(9) 0.0473(6) Uani 1 d .
H7 H 0.3949 1.4056 0.2207 0.057 Uiso 1 calc R
C8 C 0.1608(2) 1.3750(2) 0.16131(8) 0.0359(5) Uani 1 d .
C9 C 0.2517(3) 1.2728(2) 0.14333(8) 0.0372(6) Uani 1 d .
C10 C 0.3177(3) 1.0328(2) 0.13366(10) 0.0511(7) Uani 1 d .
H10A H 0.3129 0.9537 0.155 0.061 Uiso 1 calc R
H10B H 0.4194 1.0678 0.1362 0.061 Uiso 1 calc R
C11 C 0.2818(4) 0.9910(3) 0.08072(11) 0.0682(8) Uani 1 d .
H11A H 0.3548 0.9262 0.0704 0.102 Uiso 1 calc R
H11B H 0.2839 1.0694 0.0595 0.102 Uiso 1 calc R
H11C H 0.1838 0.9507 0.0785 0.102 Uiso 1 calc R
C12 C 0.0821(3) 1.0983(2) 0.17326(8) 0.0440(6) Uani 1 d .
C13 C -0.1536(3) 1.1722(3) 0.21093(11) 0.0577(7) Uani 1 d .
H13A H -0.1747 1.2424 0.235 0.069 Uiso 1 calc R
H13B H -0.1448 1.0865 0.2286 0.069 Uiso 1 calc R
C14 C -0.2826(3) 1.1637(4) 0.17282(13) 0.0828(10) Uani 1 d .
H14A H -0.3733 1.1423 0.1892 0.124 Uiso 1 calc R
H14B H -0.2623 1.094 0.149 0.124 Uiso 1 calc R
H14C H -0.2939 1.2494 0.156 0.124 Uiso 1 calc R
C15 C 0.0242(2) 1.3380(2) 0.17940(8) 0.0391(6) Uani 1 d .
C16 C 0.1543(2) 1.5752(2) 0.10359(8) 0.0337(5) Uani 1 d .
C17 C 0.2427(2) 1.5625(2) 0.06297(8) 0.0368(5) Uani 1 d .
C18 C 0.3068(3) 1.6203(3) -0.02267(9) 0.0465(6) Uani 1 d .
H18A H 0.2535 1.6148 -0.0548 0.056 Uiso 1 calc R
H18B H 0.3719 1.5416 -0.0193 0.056 Uiso 1 calc R
C19 C 0.4004(3) 1.7475(3) -0.02058(12) 0.0641(8) Uani 1 d .
H19A H 0.4689 1.7467 -0.0473 0.096 Uiso 1 calc R
H19B H 0.4559 1.7515 0.0107 0.096 Uiso 1 calc R
H19C H 0.3361 1.8255 -0.0239 0.096 Uiso 1 calc R
C20 C 0.0583(2) 1.6780(2) 0.00951(9) 0.0407(6) Uani 1 d .
C21 C -0.1907(2) 1.7288(2) 0.04260(10) 0.0477(6) Uani 1 d .
H21A H -0.2565 1.6781 0.0637 0.057 Uiso 1 calc R
H21B H -0.2265 1.7166 0.0083 0.057 Uiso 1 calc R
C22 C -0.1984(3) 1.8758(3) 0.05566(12) 0.0636(8) Uani 1 d .
H22A H -0.3003 1.9066 0.0518 0.095 Uiso 1 calc R
H22B H -0.1366 1.9269 0.034 0.095 Uiso 1 calc R
H22C H -0.1632 1.8884 0.0896 0.095 Uiso 1 calc R
C23 C 0.0073(2) 1.6235(2) 0.09523(9) 0.0376(5) Uani 1 d .

loop_
_atom_site_aniso_label
_atom_site_aniso_U_11
_atom_site_aniso_U_22
_atom_site_aniso_U_33
_atom_site_aniso_U_23
_atom_site_aniso_U_13
_atom_site_aniso_U_12
S1 0.0872(6) 0.0443(5) 0.0654(5) 0.0118(3) -0.0075(4) -0.0099(3)
S2 0.0672(5) 0.0786(6) 0.0412(4) 0.0116(3) -0.0107(3) 0.0133(4)
O1 0.0453(10) 0.0480(10) 0.0465(10) -0.0012(8) 0.0090(8) 0.0085(7)
O2 0.0477(10) 0.0556(11) 0.0529(11) 0.0073(9) 0.0165(8) 0.0112(8)
O3 0.0421(9) 0.0531(10) 0.0440(10) 0.0008(8) 0.0067(7) 0.0175(7)
O4 0.0407(9) 0.0563(11) 0.0505(11) 0.0080(8) 0.0101(8) 0.0126(7)
N1 0.0500(12) 0.0356(11) 0.0375(11) -0.0022(9) -0.0061(9) 0.0068(8)
N2 0.0493(12) 0.0461(12) 0.0355(11) 0.0063(9) -0.0003(9) -0.0027(9)
N3 0.0435(11) 0.0394(11) 0.0330(11) 0.0006(8) 0.0012(8) 0.0055(8)
N4 0.0346(10) 0.0383(11) 0.0451(12) 0.0031(9) -0.0053(9) 0.0052(8)
C1 0.0375(12) 0.0358(13) 0.0308(12) -0.0035(10) 0.0019(9) 0.0074(9)
C2 0.0391(12) 0.0355(12) 0.0331(12) -0.0060(10) 0.0027(10) 0.0059(10)
C3 0.0567(16) 0.0405(14) 0.0617(17) 0.0026(12) -0.0129(13) 0.0011(12)
C4 0.0617(17) 0.0555(17) 0.072(2) -0.0073(15) -0.0020(15) -0.0154(13)
C5 0.0444(15) 0.071(2) 0.0597(18) -0.0198(15) -0.0058(13) 0.0023(13)
C6 0.0535(16) 0.0692(19) 0.0489(16) -0.0064(14) -0.0148(13) 0.0149(14)
C7 0.0528(14) 0.0510(15) 0.0376(14) 0.0021(11) -0.0069(11) 0.0033(11)
C8 0.0389(12) 0.0390(13) 0.0295(12) 0.0014(10) 0.0004(10) 0.0039(9)
C9 0.0419(13) 0.0387(14) 0.0307(12) -0.0004(10) -0.0045(10) 0.0055(10)
C10 0.0630(16) 0.0393(14) 0.0506(16) 0.0010(12) -0.0055(12) 0.0137(11)
C11 0.100(2) 0.0537(17) 0.0506(17) -0.0097(14) -0.0007(15) 0.0206(15)
C12 0.0521(14) 0.0465(15) 0.0326(13) 0.0043(11) -0.0090(11) 0.0002(11)
C13 0.0572(16) 0.0654(17) 0.0512(16) 0.0086(14) 0.0106(13) -0.0113(13)
C14 0.0537(18) 0.114(3) 0.081(2) -0.0019(19) 0.0002(16) -0.0202(17)
C15 0.0445(13) 0.0437(14) 0.0293(13) 0.0027(10) 0.0016(10) 0.0023(10)
C16 0.0346(11) 0.0299(11) 0.0363(13) -0.0020(10) -0.0003(10) 0.0050(9)
C17 0.0382(12) 0.0316(12) 0.0403(14) -0.0027(10) -0.0007(10) 0.0024(9)
C18 0.0531(14) 0.0504(15) 0.0364(14) -0.0037(11) 0.0084(11) 0.0081(11)
C19 0.0704(19) 0.0563(17) 0.068(2) -0.0050(14) 0.0313(16) -0.0022(14)
C20 0.0421(13) 0.0389(13) 0.0407(14) -0.0012(11) -0.0042(11) 0.0000(10)
C21 0.0348(13) 0.0516(15) 0.0557(16) 0.0022(12) -0.0097(11) 0.0090(10)
C22 0.0607(17) 0.0563(17) 0.073(2) -0.0057(15) -0.0150(14) 0.0181(13)
C23 0.0389(12) 0.0331(12) 0.0407(14) -0.0004(10) 0.0014(11) 0.0046(9)

loop_
_atom_type_symbol
_atom_type_description
_atom_type_scat_dispersion_real
_atom_type_scat_dispersion_imag
_atom_type_scat_source
C C 0.0033 0.0016 'International Tables Vol C Tables 4.2.6.8 and 6.1.1.4'
H H 0 0 'International Tables Vol C Tables 4.2.6.8 and 6.1.1.4'
N N 0.0061 0.0033 'International Tables Vol C Tables 4.2.6.8 and 6.1.1.4'
O O 0.0106 0.006 'International Tables Vol C Tables 4.2.6.8 and 6.1.1.4'
S S 0.1246 0.1234 'International Tables Vol C Tables 4.2.6.8 and 6.1.1.4'

loop_
_geom_angle_atom_site_label_1
_geom_angle_atom_site_label_2
_geom_angle_atom_site_label_3
_geom_angle
C12 N1 C9 123.44(19)
C12 N1 C10 119.4(2)
C9 N1 C10 117.1(2)
C12 N2 C15 122.6(2)
C12 N2 C13 119.9(2)
C15 N2 C13 117.5(2)
C20 N3 C17 122.26(19)
C20 N3 C18 119.69(19)
C17 N3 C18 117.91(18)
C20 N4 C23 123.22(18)
C20 N4 C21 119.80(19)
C23 N4 C21 116.93(19)
C16 C1 C8 111.54(17)
C16 C1 C2 115.58(18)
C8 C1 C2 114.63(16)
C3 C2 C7 117.7(2)
C3 C2 C1 120.45(19)
C7 C2 C1 121.72(19)
C2 C3 C4 120.7(2)
C5 C4 C3 121.2(3)
C4 C5 C6 118.9(2)
C5 C6 C7 120.5(2)
C2 C7 C6 121.1(2)
C15 C8 C9 117.8(2)
C15 C8 C1 120.19(19)
C9 C8 C1 121.5(2)
O1 C9 C8 124.4(2)
O1 C9 N1 116.46(19)
C8 C9 N1 119.2(2)
N1 C10 C11 112.3(2)
N1 C12 N2 115.4(2)
N1 C12 S1 121.87(18)
N2 C12 S1 122.76(19)
N2 C13 C14 112.0(2)
O2 C15 C8 124.1(2)
O2 C15 N2 115.2(2)
C8 C15 N2 120.7(2)
C17 C16 C23 117.6(2)
C17 C16 C1 123.63(18)
C23 C16 C1 118.27(19)
O3 C17 C16 123.9(2)
O3 C17 N3 115.7(2)
C16 C17 N3 120.46(19)
N3 C18 C19 111.5(2)
N4 C20 N3 116.12(19)
N4 C20 S2 122.36(16)
N3 C20 S2 121.50(18)
N4 C21 C22 112.4(2)
O4 C23 N4 116.81(19)
O4 C23 C16 123.9(2)
N4 C23 C16 119.3(2)

loop_
_geom_bond_atom_site_label_1
_geom_bond_atom_site_label_2
_geom_bond_distance
S1 C12 1.661(3)
S2 C20 1.665(2)
O1 C9 1.272(3)
O2 C15 1.301(3)
O3 C17 1.296(3)
O4 C23 1.278(3)
N1 C12 1.386(3)
N1 C9 1.390(3)
N1 C10 1.482(3)
N2 C12 1.379(3)
N2 C15 1.383(3)
N2 C13 1.483(3)
N3 C20 1.381(3)
N3 C17 1.388(3)
N3 C18 1.482(3)
N4 C20 1.372(3)
N4 C23 1.385(3)
N4 C21 1.488(3)
C1 C16 1.515(3)
C1 C8 1.518(3)
C1 C2 1.537(3)
C2 C3 1.383(3)
C2 C7 1.381(3)
C3 C4 1.383(4)
C4 C5 1.362(4)
C5 C6 1.370(4)
C6 C7 1.386(3)
C8 C15 1.378(3)
C8 C9 1.391(3)
C10 C11 1.504(4)
C13 C14 1.512(4)
C16 C17 1.378(3)
C16 C23 1.405(3)
C18 C19 1.506(4)
C21 C22 1.491(4)
